data_1540857
loop_
_publ_author_name
'Xie, D.'
'Newsam, J.M.'
'Yelon, W.B.'
'Yang, J.'

_publ_section_title
;
 Synthesis and structural characterization of a hydrated gallosilicate
 zeolite with the NAT-framework
;
_journal_name_full 'Materials Research Society Symposia Proceedings'
_journal_page_first 147
_journal_page_last 154
_journal_volume 111
_journal_year 1988
_chemical_formula_sum 'Ga1.94 H4 Na1.94 O12 Si3.06'
_chemical_name_systematic 'Na1.94 (Ga1.94 Si3.06 O10) (H2 O)2'
_space_group_IT_number 43
_symmetry_space_group_name_Hall 'F 2 -2d'
_symmetry_space_group_name_H-M 'F d d 2'
_cell_angle_alpha 90
_cell_angle_beta 90
_cell_angle_gamma 90
_cell_formula_units_Z 8
_cell_length_a 18.423
_cell_length_b 18.826
_cell_length_c 6.652
_cell_volume 2307.122
_citation_journal_id_ASTM MRSPDH
_cod_data_source_file Xie_MRSPDH_1988_1332.cif
_cod_data_source_block H4Ga1.94Na1.94O12Si3.06
_cod_original_cell_volume 2307.123
_cod_original_formula_sum 'H4 Ga1.94 Na1.94 O12 Si3.06'
_cod_database_code 1540857

loop_
_symmetry_equiv_pos_as_xyz
x,y,z
-x,-y,z
-x+1/4,y+1/4,z+1/4
x+3/4,-y+3/4,z+1/4
x,y+1/2,z+1/2
-x,-y+1/2,z+1/2
-x+1/4,y+3/4,z+3/4
x+3/4,-y+5/4,z+3/4
x+1/2,y,z+1/2
-x+1/2,-y,z+1/2
-x+3/4,y+1/4,z+3/4
x+5/4,-y+3/4,z+3/4
x+1/2,y+1/2,z
-x+1/2,-y+1/2,z
-x+3/4,y+3/4,z+1/4
x+5/4,-y+5/4,z+1/4

loop_
_atom_site_label
_atom_site_type_symbol
_atom_site_fract_x
_atom_site_fract_y
_atom_site_fract_z
_atom_site_occupancy
_atom_site_U_iso_or_equiv
Si2 Si+4 0.1543 0.2112 0.61 0.906 0.0
H1 H+1 0.0506 0.1468 0.029 1 0.0
O6 O-2 0.0558 0.1905 0.11 1 0.0
Si1 Si+4 0 0 0 1 0.0
O4 O-2 0.2064 0.151 0.708 1 0.0
H2 H+1 0.1023 0.1942 0.16 1 0.0
Si3 Si+4 0.038 0.0933 0.609 0.125 0.0
O2 O-2 0.0693 0.185 0.604 1 0.0
Ga1 Ga+3 0.1543 0.2112 0.61 0.094 0.0
O1 O-2 0.0183 0.0699 0.867 1 0.0
Ga2 Ga+3 0.038 0.0933 0.609 0.875 0.0
O5 O-2 0.1792 0.2301 0.381 1 0.0
O3 O-2 0.1015 0.0352 0.497 1 0.0
Na1 Na+1 0.2185 0.0271 0.603 0.969 0.0
